data_4313494
loop_
_publ_author_name
'Brendan F. Abrahams'
'Stuart R. Batten'
'Bernard F. Hoskins'
'Richard Robson'

_publ_contact_author
;
    Dr. S.R. Batten
    School of Chemistry
    Monash University 3800
    AUSTRALIA
;
_publ_contact_author_email ' stuart.batten@sci.monash.edu.au '
_publ_contact_author_fax ' +61 3 9905 4597 '
_publ_contact_author_phone ' +61 3 9905 4606 '
_publ_section_title
;
 AgC(CN)3- Based Coordination Polymers
;
_journal_name_full 'Inorganic Chemistry'
_journal_page_first 2654
_journal_page_last 2664
_journal_paper_doi 10.1021/ic026189s
_journal_volume 42
_journal_year 2003
_chemical_formula_sum 'C16 H10 Ag N5'
_chemical_formula_weight 380.16
_chemical_name_systematic
; 
 (1,4-bis(4-pyridyl)ethene)(tricyanomethanide)silver(I)
;
_space_group_IT_number 2
_symmetry_cell_setting triclinic
_symmetry_space_group_name_Hall '-P 1'
_symmetry_space_group_name_H-M 'P -1'
_atom_sites_solution_hydrogens geom
_atom_sites_solution_primary direct
_atom_sites_solution_secondary difmap
_audit_creation_method SHELXL-97
_cell_angle_alpha 74.01(2)
_cell_angle_beta 76.02(3)
_cell_angle_gamma 77.92(2)
_cell_formula_units_Z 4
_cell_length_a 10.217(3)
_cell_length_b 11.546(3)
_cell_length_c 13.552(4)
_cell_measurement_temperature 295(2)
_cell_volume 1473.7(8)
_computing_structure_refinement 'SHELXL-97 (Sheldrick, 1997)'
_computing_structure_solution 'SHELXS-97 (Sheldrick, 1990)'
_diffrn_ambient_temperature 295(2)
_diffrn_measured_fraction_theta_full 0.997
_diffrn_measured_fraction_theta_max 0.997
_diffrn_measurement_device_type 'Enraf-Nonius CAD-4F'
_diffrn_measurement_method \w--2\q
_diffrn_radiation_monochromator graphite
_diffrn_radiation_source 'X-ray tube'
_diffrn_radiation_type MoK\a
_diffrn_radiation_wavelength 0.71069
_diffrn_reflns_av_R_equivalents 0.0385
_diffrn_reflns_av_sigmaI/netI 0.4735
_diffrn_reflns_limit_h_max 12
_diffrn_reflns_limit_h_min -1
_diffrn_reflns_limit_k_max 13
_diffrn_reflns_limit_k_min -13
_diffrn_reflns_limit_l_max 16
_diffrn_reflns_limit_l_min -16
_diffrn_reflns_number 6131
_diffrn_reflns_theta_full 24.98
_diffrn_reflns_theta_max 24.98
_diffrn_reflns_theta_min 1.59
_diffrn_standards_decay_% 0
_diffrn_standards_interval_time 167
_diffrn_standards_number 3
_exptl_absorpt_coefficient_mu 1.370
_exptl_absorpt_correction_T_max 0.9788
_exptl_absorpt_correction_T_min 0.9178
_exptl_absorpt_correction_type integration
_exptl_crystal_colour colourless
_exptl_crystal_density_diffrn 1.713
_exptl_crystal_density_meas 1.73(1)
_exptl_crystal_density_method flotation
_exptl_crystal_description needle
_exptl_crystal_F_000 752
_exptl_crystal_size_max 0.61
_exptl_crystal_size_mid 0.07
_exptl_crystal_size_min 0.02
_refine_diff_density_max 0.829
_refine_diff_density_min -0.647
_refine_diff_density_rms 0.144
_refine_ls_extinction_method none
_refine_ls_goodness_of_fit_ref 0.891
_refine_ls_hydrogen_treatment mixed
_refine_ls_matrix_type full
_refine_ls_number_parameters 189
_refine_ls_number_reflns 5178
_refine_ls_number_restraints 0
_refine_ls_restrained_S_all 0.891
_refine_ls_R_factor_all 0.2157
_refine_ls_R_factor_gt 0.0973
_refine_ls_shift/su_max 0.000
_refine_ls_shift/su_mean 0.000
_refine_ls_structure_factor_coef Fsqd
_refine_ls_weighting_details 'calc w=1/[\s^2^(Fo^2^)+(0.0585P)^2^+0.0000P] where P=(Fo^2^+2Fc^2^)/3'
_refine_ls_weighting_scheme calc
_refine_ls_wR_factor_gt 0.1623
_refine_ls_wR_factor_ref 0.1922
_reflns_number_gt 2000
_reflns_number_total 5178
_reflns_threshold_expression >2sigma(I)
_cod_data_source_file ic026189ssi20030113_124126_4.cif
_cod_data_source_block agtcmbpe
_cod_depositor_comments
;
The following automatic conversions were performed:

'_symmetry_cell_setting' value 'Triclinic' changed to 'triclinic'
according to the built-in table from CIF Core dictionary named
'cif_core.dic' version 2.4.1 from 2010-06-29.

Automatic conversion script
Id: cif_fix_values 1646 2011-03-28 12:23:43Z adriana 
;
_cod_original_cell_volume 1473.7(7)
_cod_database_code 4313494

loop_
_symmetry_equiv_pos_as_xyz
'x, y, z'
'-x, -y, -z'

loop_
_atom_site_label
_atom_site_type_symbol
_atom_site_fract_x
_atom_site_fract_y
_atom_site_fract_z
_atom_site_U_iso_or_equiv
_atom_site_adp_type
_atom_site_occupancy
_atom_site_symmetry_multiplicity
_atom_site_calc_flag
_atom_site_refinement_flags
_atom_site_disorder_assembly
_atom_site_disorder_group
Ag1 Ag 0.43365(13) 0.46242(10) 0.41110(11) 0.0540(6) Uani 1 1 d . . .
Ag2 Ag 0.04749(13) 0.05853(10) 1.08472(11) 0.0539(6) Uani 1 1 d . . .
C3 C 0.3335(15) 0.1688(12) 0.7347(12) 0.042(4) Uiso 1 1 d . . .
C1 C 0.2272(16) 0.1441(12) 0.8141(12) 0.042(4) Uiso 1 1 d . . .
N1 N 0.1355(16) 0.1198(12) 0.8810(13) 0.059(4) Uiso 1 1 d . . .
C2 C 0.3406(16) 0.2822(13) 0.6680(12) 0.044(4) Uiso 1 1 d . . .
N2 N 0.3571(18) 0.3780(14) 0.6130(14) 0.072(5) Uiso 1 1 d . . .
C4 C 0.4386(18) 0.0695(15) 0.7170(14) 0.055(5) Uiso 1 1 d . . .
N4 N 0.5293(18) -0.0082(14) 0.7002(14) 0.074(5) Uiso 1 1 d . . .
C6 C 0.1725(16) 0.3493(13) 1.2258(13) 0.053(4) Uiso 1 1 d . . .
C5 C 0.074(2) 0.4549(16) 1.2140(15) 0.063(5) Uiso 1 1 d . . .
N5 N -0.0102(17) 0.5380(14) 1.2016(13) 0.074(5) Uiso 1 1 d . . .
C7 C 0.2307(17) 0.3237(14) 1.3140(14) 0.054(4) Uiso 1 1 d . . .
N7 N 0.2733(17) 0.3035(13) 1.3866(13) 0.071(5) Uiso 1 1 d . . .
C8 C 0.2052(18) 0.2699(15) 1.1555(14) 0.061(5) Uiso 1 1 d . . .
N8 N 0.2284(19) 0.2181(15) 1.0934(15) 0.083(5) Uiso 1 1 d . . .
N11 N 0.2661(15) 0.6176(12) 0.3934(11) 0.047(4) Uiso 1 1 d . . .
C11 C 0.2940(18) 0.7331(13) 0.3698(13) 0.044(4) Uiso 1 1 d . . .
H1 H 0.3843 0.7461 0.3544 0.061(10) Uiso 1 1 calc R . .
C12 C 0.1902(16) 0.8321(14) 0.3682(13) 0.039(4) Uiso 1 1 d . . .
H2 H 0.2097 0.9113 0.3494 0.061(10) Uiso 1 1 calc R . .
C13 C 0.0513(17) 0.8089(13) 0.3965(13) 0.041(4) Uiso 1 1 d . . .
C14 C 0.0326(18) 0.6954(13) 0.4205(12) 0.044(4) Uiso 1 1 d . . .
H3 H -0.0558 0.6774 0.4374 0.061(10) Uiso 1 1 calc R . .
C15 C 0.1410(17) 0.6015(14) 0.4213(13) 0.044(4) Uiso 1 1 d . . .
H4 H 0.1222 0.5220 0.4433 0.061(10) Uiso 1 1 calc R . .
C16 C -0.0593(18) 0.9116(13) 0.3996(13) 0.044(4) Uiso 1 1 d . . .
H5 H -0.1451 0.8876 0.4214 0.055(19) Uiso 1 1 calc R . .
N21 N -0.3930(14) 1.3157(11) 0.3961(11) 0.040(3) Uiso 1 1 d . . .
C21 C -0.4127(19) 1.1996(14) 0.4256(14) 0.051(5) Uiso 1 1 d . . .
H6 H -0.5025 1.1852 0.4498 0.061(10) Uiso 1 1 calc R . .
C22 C -0.3132(17) 1.0988(14) 0.4239(14) 0.044(4) Uiso 1 1 d . . .
H7 H -0.3341 1.0200 0.4454 0.061(10) Uiso 1 1 calc R . .
C23 C -0.1750(16) 1.1228(13) 0.3868(13) 0.037(4) Uiso 1 1 d . . .
C24 C -0.1581(16) 1.2411(12) 0.3542(12) 0.034(4) Uiso 1 1 d . . .
H8 H -0.0710 1.2607 0.3250 0.061(10) Uiso 1 1 calc R . .
C25 C -0.2660(17) 1.3328(14) 0.3630(13) 0.042(4) Uiso 1 1 d . . .
H9 H -0.2477 1.4124 0.3443 0.061(10) Uiso 1 1 calc R . .
C26 C -0.0644(17) 1.0220(13) 0.3799(13) 0.043(4) Uiso 1 1 d . . .
H10 H 0.0210 1.0467 0.3551 0.055(19) Uiso 1 1 calc R . .
N31 N -0.7922(13) 0.8999(10) 1.1088(10) 0.033(3) Uiso 1 1 d . . .
C31 C -0.8095(18) 0.7865(13) 1.1287(13) 0.044(4) Uiso 1 1 d . . .
H11 H -0.8984 0.7705 1.1417 0.061(10) Uiso 1 1 calc R . .
C32 C -0.7078(15) 0.6906(13) 1.1320(12) 0.033(4) Uiso 1 1 d . . .
H12 H -0.7294 0.6124 1.1474 0.061(10) Uiso 1 1 calc R . .
C33 C -0.5775(16) 0.7049(13) 1.1138(13) 0.038(4) Uiso 1 1 d . . .
C34 C -0.5509(19) 0.8261(13) 1.0944(13) 0.051(4) Uiso 1 1 d . . .
H13 H -0.4619 0.8417 1.0820 0.061(10) Uiso 1 1 calc R . .
C35 C -0.6595(16) 0.9206(13) 1.0942(12) 0.038(4) Uiso 1 1 d . . .
H14 H -0.6430 0.9996 1.0840 0.061(10) Uiso 1 1 calc R . .
C36 C -0.4544(18) 0.6102(13) 1.1092(13) 0.046(4) Uiso 1 1 d . . .
H15 H -0.3684 0.6332 1.0936 0.055(19) Uiso 1 1 calc R . .
N41 N -0.1243(13) 0.2052(10) 1.0970(10) 0.035(3) Uiso 1 1 d . . .
C41 C -0.1098(18) 0.3212(13) 1.0642(13) 0.039(4) Uiso 1 1 d . . .
H16 H -0.0230 0.3404 1.0325 0.061(10) Uiso 1 1 calc R . .
C42 C -0.2148(16) 0.4148(13) 1.0741(13) 0.038(4) Uiso 1 1 d . . .
H17 H -0.1959 0.4943 1.0512 0.061(10) Uiso 1 1 calc R . .
C43 C -0.3424(17) 0.3971(13) 1.1149(13) 0.038(4) Uiso 1 1 d . . .
C44 C -0.3656(18) 0.2726(13) 1.1490(13) 0.047(4) Uiso 1 1 d . . .
H18 H -0.4529 0.2525 1.1758 0.061(10) Uiso 1 1 calc R . .
C45 C -0.2512(17) 0.1833(14) 1.1403(13) 0.042(4) Uiso 1 1 d . . .
H19 H -0.2643 0.1023 1.1667 0.061(10) Uiso 1 1 calc R . .
C46 C -0.4654(18) 0.4899(13) 1.1275(12) 0.041(4) Uiso 1 1 d . . .
H20 H -0.5513 0.4660 1.1483 0.055(19) Uiso 1 1 calc R . .

loop_
_atom_site_aniso_label
_atom_site_aniso_U_11
_atom_site_aniso_U_22
_atom_site_aniso_U_33
_atom_site_aniso_U_23
_atom_site_aniso_U_13
_atom_site_aniso_U_12
Ag1 0.0424(10) 0.0386(8) 0.0680(13) -0.0103(7) -0.0119(9) 0.0201(8)
Ag2 0.0468(10) 0.0417(8) 0.0585(12) -0.0104(7) -0.0098(9) 0.0226(8)

loop_
_atom_type_symbol
_atom_type_description
_atom_type_scat_dispersion_real
_atom_type_scat_dispersion_imag
_atom_type_scat_source
C C 0.0033 0.0016 'International Tables Vol C Tables 4.2.6.8 and 6.1.1.4'
N N 0.0061 0.0033 'International Tables Vol C Tables 4.2.6.8 and 6.1.1.4'
H H 0.0000 0.0000 'International Tables Vol C Tables 4.2.6.8 and 6.1.1.4'
Ag Ag -0.8971 1.1015 'International Tables Vol C Tables 4.2.6.8 and 6.1.1.4'

loop_
_geom_angle_atom_site_label_1
_geom_angle_atom_site_label_2
_geom_angle_atom_site_label_3
_geom_angle
_geom_angle_site_symmetry_1
_geom_angle_site_symmetry_3
_geom_angle_publ_flag
N21 Ag1 N11 169.1(5) 1_645 . ?
N21 Ag1 N2 93.9(5) 1_645 . ?
N11 Ag1 N2 96.7(5) . . ?
N11 Ag1 N7 91.6(5) . 1_554 ?
N11 Ag1 N2 93.5(5) . 2_666 ?
N11 Ag1 Ag1 98.3(4) . 2_666 ?
N2 Ag1 N7 86.3(5) . 1_554 ?
N2 Ag1 N2 105.8(5) . 2_666 ?
N2 Ag1 Ag1 58.1(4) . 2_666 ?
N21 Ag1 N7 86.6(5) 1_645 1_554 ?
N21 Ag1 N2 86.0(5) 1_645 2_666 ?
N21 Ag1 Ag1 89.4(4) 1_645 2_666 ?
N7 Ag1 N2 166.2(5) 1_554 2_666 ?
N7 Ag1 Ag1 143.8(4) 1_554 2_666 ?
Ag1 Ag1 N2 47.7(3) 2_666 2_666 ?
N41 Ag2 N31 167.8(5) . 1_645 ?
N41 Ag2 N1 98.3(4) . . ?
N31 Ag2 N1 93.9(4) 1_645 . ?
N41 Ag2 Ag2 97.9(4) . 2_557 ?
N31 Ag2 Ag2 89.2(4) 1_645 2_557 ?
N1 Ag2 Ag2 56.9(4) . 2_557 ?
N1 Ag2 N41 91.6(5) 2_557 . ?
N1 Ag2 N1 105.6(4) 2_557 . ?
N1 Ag2 N31 85.6(5) 2_557 1_645 ?
N1 Ag2 Ag2 48.7(3) 2_557 2_557 ?
N8 Ag2 N41 89.7(5) . . ?
N8 Ag2 N1 84.9(5) . . ?
N8 Ag2 N31 90.8(5) . 1_645 ?
N8 Ag2 N1 169.0(5) . 2_557 ?
N8 Ag2 Ag2 141.8(4) . 2_557 ?
C1 C3 C2 123.1(12) . . ?
C1 C3 C4 117.3(14) . . ?
C2 C3 C4 119.6(14) . . ?
N1 C1 C3 177.7(18) . . ?
C1 N1 Ag2 146.0(14) . . ?
C1 N1 Ag2 130(1) . 2_557 ?
Ag2 N1 Ag2 74.4(4) . 2_557 ?
N2 C2 C3 174.4(19) . . ?
C2 N2 Ag1 135.3(13) . . ?
C2 N2 Ag1 131(1) . 2_666 ?
Ag1 N2 Ag1 74.2(5) . 2_666 ?
N4 C4 C3 177(2) . . ?
C7 C6 C5 115.3(15) . . ?
C7 C6 C8 122.3(14) . . ?
C5 C6 C8 122.3(16) . . ?
N5 C5 C6 176(2) . . ?
N7 C7 C6 178(2) . . ?
C7 N7 Ag1 120(1) . 1_556 ?
N8 C8 C6 173(2) . . ?
C8 N8 Ag2 122(2) . . ?
C15 N11 C11 118.2(14) . . ?
C15 N11 Ag1 121.3(12) . . ?
C11 N11 Ag1 119.5(13) . . ?
N11 C11 C12 121.1(17) . . ?
C11 C12 C13 118.2(15) . . ?
C14 C13 C12 117.1(14) . . ?
C14 C13 C16 123.9(17) . . ?
C12 C13 C16 119.0(15) . . ?
C13 C14 C15 121.5(18) . . ?
N11 C15 C14 123.7(16) . . ?
C26 C16 C13 134.3(19) . . ?
C25 N21 C21 115.3(13) . . ?
C25 N21 Ag1 124.3(11) . 1_465 ?
C21 N21 Ag1 120.3(12) . 1_465 ?
N21 C21 C22 126.4(18) . . ?
C21 C22 C23 116.0(16) . . ?
C24 C23 C22 116.4(13) . . ?
C24 C23 C26 123.9(16) . . ?
C22 C23 C26 119.5(14) . . ?
C23 C24 C25 121.5(16) . . ?
N21 C25 C24 124.1(16) . . ?
C16 C26 C23 133.7(19) . . ?
C31 N31 C35 116.3(12) . . ?
C31 N31 Ag2 125.4(12) . 1_465 ?
C35 N31 Ag2 118.1(10) . 1_465 ?
N31 C31 C32 124.8(18) . . ?
C33 C32 C31 121.8(16) . . ?
C32 C33 C34 116.7(13) . . ?
C32 C33 C36 128.3(15) . . ?
C34 C33 C36 115.0(16) . . ?
C35 C34 C33 118.9(17) . . ?
C34 C35 N31 121.4(15) . . ?
C46 C36 C33 121.1(18) . . ?
C41 N41 C45 115.5(13) . . ?
C41 N41 Ag2 122.5(12) . . ?
C45 N41 Ag2 122.0(10) . . ?
N41 C41 C42 123.7(17) . . ?
C43 C42 C41 122.7(16) . . ?
C42 C43 C44 116.2(13) . . ?
C42 C43 C46 128.1(15) . . ?
C44 C43 C46 115.7(16) . . ?
C45 C44 C43 116.8(16) . . ?
N41 C45 C44 124.9(15) . . ?
C36 C46 C43 120.9(18) . . ?

loop_
_geom_bond_atom_site_label_1
_geom_bond_atom_site_label_2
_geom_bond_distance
_geom_bond_site_symmetry_2
_geom_bond_publ_flag
Ag1 N21 2.193(11) 1_645 ?
Ag1 N11 2.209(12) . ?
Ag1 N2 2.619(18) . ?
Ag1 N7 2.83(2) 1_554 ?
Ag1 N2 3.01(2) 2_666 ?
Ag1 Ag1 3.409(3) 2_666 ?
Ag2 N41 2.179(10) . ?
Ag2 N31 2.195(10) 1_645 ?
Ag2 N1 2.631(17) . ?
Ag2 N8 2.91(2) . ?
Ag2 N1 2.94(2) 2_557 ?
Ag2 Ag2 3.373(3) 2_557 ?
C3 C1 1.35(2) . ?
C3 C2 1.376(19) . ?
C3 C4 1.427(18) . ?
C1 N1 1.16(2) . ?
C2 N2 1.171(19) . ?
C4 N4 1.174(18) . ?
C6 C7 1.39(2) . ?
C6 C5 1.41(2) . ?
C6 C8 1.44(2) . ?
C5 N5 1.149(18) . ?
C7 N7 1.12(2) . ?
C8 N8 1.11(2) . ?
N11 C15 1.28(2) . ?
N11 C11 1.36(2) . ?
C11 C12 1.386(17) . ?
C12 C13 1.44(2) . ?
C13 C14 1.30(2) . ?
C13 C16 1.459(17) . ?
C14 C15 1.378(18) . ?
C16 C26 1.22(2) . ?
N21 C25 1.30(2) . ?
N21 C21 1.33(2) . ?
N21 Ag1 2.193(11) 1_465 ?
C21 C22 1.377(18) . ?
C22 C23 1.44(2) . ?
C23 C24 1.35(2) . ?
C23 C26 1.449(17) . ?
C24 C25 1.367(16) . ?
N31 C31 1.30(2) . ?
N31 C35 1.38(2) . ?
N31 Ag2 2.195(10) 1_465 ?
C31 C32 1.350(17) . ?
C32 C33 1.33(2) . ?
C33 C34 1.42(2) . ?
C33 C36 1.485(18) . ?
C34 C35 1.383(18) . ?
C36 C46 1.37(2) . ?
N41 C41 1.318(19) . ?
N41 C45 1.33(2) . ?
C41 C42 1.364(17) . ?
C42 C43 1.32(2) . ?
C43 C44 1.43(2) . ?
C43 C46 1.480(18) . ?
C44 C45 1.393(18) . ?
